data_2224633
loop_
_publ_author_name
'Shahwar, Durre'
'Tahir, M. Nawaz'
'Ahmad, Naeem'
'Ullah, Saif'
'Khan, Muhammad Akmal'

_publ_section_title
;
 Phenyl piperidine-1-carboxylate
;
_journal_coeditor_code HB5246
_journal_issue 1
_journal_name_full 'Acta Crystallographica Section E'
_journal_page_first o21
_journal_paper_doi 10.1107/S1600536809050958
_journal_volume 66
_journal_year 2010
_chemical_formula_iupac 'C12 H15 N O2'
_chemical_formula_moiety 'C12 H15 N O2'
_chemical_formula_sum 'C12 H15 N O2'
_chemical_formula_weight 205.25
_chemical_name_systematic
;
Phenyl piperidine-1-carboxylate
;
_space_group_IT_number 4
_symmetry_cell_setting monoclinic
_symmetry_space_group_name_Hall 'P 2yb'
_symmetry_space_group_name_H-M 'P 1 21 1'
_atom_sites_solution_hydrogens geom
_atom_sites_solution_primary direct
_atom_sites_solution_secondary difmap
_audit_creation_method SHELXL-97
_cell_angle_alpha 90
_cell_angle_beta 97.211(2)
_cell_angle_gamma 90
_cell_formula_units_Z 2
_cell_length_a 6.2091(2)
_cell_length_b 7.6881(3)
_cell_length_c 11.2838(4)
_cell_measurement_reflns_used 1422
_cell_measurement_temperature 296(2)
_cell_measurement_theta_max 28.31
_cell_measurement_theta_min 3.21
_cell_volume 534.39(3)
_computing_cell_refinement 'SAINT (Bruker, 2007)'
_computing_data_collection 'APEX2 (Bruker, 2007)'
_computing_data_reduction 'SAINT (Bruker, 2007)'
_computing_molecular_graphics 'ORTEP-3 (Farrugia, 1997) and PLATON (Spek, 2009)'
_computing_publication_material
;
WinGX (Farrugia, 1999) and PLATON (Spek, 2009)
;
_computing_structure_refinement 'SHELXL97 (Sheldrick, 2008)'
_computing_structure_solution 'SHELXS97 (Sheldrick, 2008)'
_diffrn_ambient_temperature 296(2)
_diffrn_detector_area_resol_mean 7.40
_diffrn_measured_fraction_theta_full 0.993
_diffrn_measured_fraction_theta_max 0.993
_diffrn_measurement_device_type 'Bruker Kappa APEXII CCD'
_diffrn_measurement_method \w
_diffrn_radiation_monochromator graphite
_diffrn_radiation_source 'fine-focus sealed tube'
_diffrn_radiation_type MoK\a
_diffrn_radiation_wavelength 0.71073
_diffrn_reflns_av_R_equivalents 0.0221
_diffrn_reflns_av_sigmaI/netI 0.0267
_diffrn_reflns_limit_h_max 8
_diffrn_reflns_limit_h_min -8
_diffrn_reflns_limit_k_max 10
_diffrn_reflns_limit_k_min -9
_diffrn_reflns_limit_l_max 14
_diffrn_reflns_limit_l_min -15
_diffrn_reflns_number 6213
_diffrn_reflns_theta_full 28.31
_diffrn_reflns_theta_max 28.31
_diffrn_reflns_theta_min 3.21
_diffrn_standards_number 0
_exptl_absorpt_coefficient_mu 0.087
_exptl_absorpt_correction_T_max 0.993
_exptl_absorpt_correction_T_min 0.987
_exptl_absorpt_correction_type multi-scan
_exptl_absorpt_process_details '(SADABS; Bruker, 2005)'
_exptl_crystal_colour Colorless
_exptl_crystal_density_diffrn 1.276
_exptl_crystal_density_method 'not measured'
_exptl_crystal_description needles
_exptl_crystal_F_000 220
_exptl_crystal_size_max 0.28
_exptl_crystal_size_mid 0.11
_exptl_crystal_size_min 0.09
_refine_diff_density_max 0.136
_refine_diff_density_min -0.218
_refine_ls_goodness_of_fit_ref 1.053
_refine_ls_hydrogen_treatment constr
_refine_ls_matrix_type full
_refine_ls_number_parameters 136
_refine_ls_number_reflns 1422
_refine_ls_number_restraints 0
_refine_ls_restrained_S_all 1.053
_refine_ls_R_factor_all 0.0415
_refine_ls_R_factor_gt 0.0348
_refine_ls_shift/su_max 0.000
_refine_ls_shift/su_mean 0.000
_refine_ls_structure_factor_coef Fsqd
_refine_ls_weighting_details 'calc w=1/[\s^2^(Fo^2^)+(0.0453P)^2^+0.0354P] where P=(Fo^2^+2Fc^2^)/3'
_refine_ls_weighting_scheme calc
_refine_ls_wR_factor_gt 0.0839
_refine_ls_wR_factor_ref 0.0880
_reflns_number_gt 1243
_reflns_number_total 1422
_reflns_threshold_expression I>2\s(I)
_cod_data_source_file hb5246.cif
_cod_data_source_block I
_cod_original_sg_symbol_H-M 'P 21'
_cod_database_code 2224633
_cod_database_fobs_code 2224633

loop_
_symmetry_equiv_pos_site_id
_symmetry_equiv_pos_as_xyz
1 x,y,z
2 -x,1/2+y,-z

loop_
_atom_site_aniso_label
_atom_site_aniso_U_11
_atom_site_aniso_U_22
_atom_site_aniso_U_33
_atom_site_aniso_U_12
_atom_site_aniso_U_13
_atom_site_aniso_U_23
O1 0.0416(7) 0.0749(9) 0.0328(6) -0.0111(7) 0.0056(5) 0.0005(7)
O2 0.0542(7) 0.0587(8) 0.0497(7) -0.0108(7) 0.0159(6) 0.0040(7)
N1 0.0396(7) 0.0565(9) 0.0366(7) -0.0128(7) 0.0047(6) -0.0020(7)
C1 0.0429(9) 0.0422(9) 0.0336(8) -0.0044(8) 0.0057(7) 0.0045(8)
C2 0.0404(9) 0.0524(10) 0.0481(10) -0.0005(9) 0.0106(8) 0.0029(9)
C3 0.0429(10) 0.0806(16) 0.0539(11) 0.0016(10) -0.0034(8) 0.0127(12)
C4 0.0619(13) 0.0892(18) 0.0366(10) -0.0035(12) -0.0003(9) 0.0017(10)
C5 0.0645(12) 0.0676(13) 0.0425(10) 0.0097(10) 0.0120(9) -0.0034(9)
C6 0.0469(10) 0.0573(11) 0.0415(9) 0.0120(9) 0.0068(8) 0.0056(9)
C7 0.0368(8) 0.0406(8) 0.0395(8) -0.0010(8) 0.0110(7) -0.0063(8)
C8 0.0497(10) 0.0552(10) 0.0366(9) -0.0162(9) 0.0027(7) 0.0026(8)
C9 0.0488(9) 0.0599(12) 0.0376(9) -0.0028(9) 0.0066(7) 0.0040(8)
C10 0.0637(12) 0.0561(11) 0.0386(9) -0.0001(10) -0.0054(8) -0.0060(9)
C11 0.0461(10) 0.0503(11) 0.0559(11) -0.0050(9) -0.0096(8) -0.0079(9)
C12 0.0360(8) 0.0536(10) 0.0549(10) -0.0043(8) 0.0002(7) -0.0031(9)

loop_
_atom_site_type_symbol
_atom_site_label
_atom_site_fract_x
_atom_site_fract_y
_atom_site_fract_z
_atom_site_U_iso_or_equiv
_atom_site_thermal_displace_type
_atom_site_calc_flag
_atom_site_refinement_flags
_atom_site_occupancy
O O1 -0.00238(19) 0.6920(2) 0.32910(10) 0.0497(4) Uani . . 1.000
O O2 0.3128(2) 0.83567(19) 0.31583(11) 0.0534(4) Uani . . 1.000
N N1 0.2483(2) 0.7051(2) 0.48833(12) 0.0442(4) Uani . . 1.000
C C1 -0.0639(3) 0.6857(2) 0.20515(14) 0.0395(5) Uani . . 1.000
C C2 -0.2721(3) 0.7369(3) 0.16604(16) 0.0465(6) Uani . . 1.000
C C3 -0.3512(3) 0.7125(4) 0.04706(18) 0.0599(7) Uani . . 1.000
C C4 -0.2238(4) 0.6384(3) -0.03033(18) 0.0631(8) Uani . . 1.000
C C5 -0.0147(4) 0.5895(3) 0.01023(19) 0.0578(7) Uani . . 1.000
C C6 0.0681(3) 0.6137(3) 0.12898(16) 0.0485(6) Uani . . 1.000
C C7 0.2001(3) 0.7508(2) 0.37356(14) 0.0384(5) Uani . . 1.000
C C8 0.1076(3) 0.6065(3) 0.55852(15) 0.0474(6) Uani . . 1.000
C C9 0.0725(3) 0.7057(3) 0.67042(15) 0.0487(6) Uani . . 1.000
C C10 0.2875(3) 0.7539(3) 0.74199(17) 0.0538(6) Uani . . 1.000
C C11 0.4301(3) 0.8523(3) 0.66545(17) 0.0521(6) Uani . . 1.000
C C12 0.4601(3) 0.7516(3) 0.55382(17) 0.0486(5) Uani . . 1.000
H H2 -0.35844 0.78703 0.21843 0.0558 Uiso . . 1.000
H H3 -0.49220 0.74669 0.01916 0.0719 Uiso . . 1.000
H H4 -0.27888 0.62132 -0.10998 0.0757 Uiso . . 1.000
H H5 0.07179 0.53993 -0.04228 0.0693 Uiso . . 1.000
H H6 0.21007 0.58190 0.15663 0.0582 Uiso . . 1.000
H H8A 0.17346 0.49472 0.58031 0.0569 Uiso . . 1.000
H H8B -0.03120 0.58559 0.51088 0.0569 Uiso . . 1.000
H H9A -0.01098 0.63469 0.71919 0.0584 Uiso . . 1.000
H H9B -0.00986 0.81054 0.64855 0.0584 Uiso . . 1.000
H H10A 0.26113 0.82542 0.80952 0.0646 Uiso . . 1.000
H H10B 0.36158 0.64910 0.77265 0.0646 Uiso . . 1.000
H H11A 0.36452 0.96411 0.64339 0.0626 Uiso . . 1.000
H H11B 0.57069 0.87341 0.71114 0.0626 Uiso . . 1.000
H H12A 0.54102 0.82153 0.50311 0.0584 Uiso . . 1.000
H H12B 0.54274 0.64671 0.57525 0.0584 Uiso . . 1.000

loop_
_atom_type_symbol
_atom_type_description
_atom_type_scat_dispersion_real
_atom_type_scat_dispersion_imag
_atom_type_scat_source
C C 0.0033 0.0016 'International Tables Vol C Tables 4.2.6.8 and 6.1.1.4'
H H 0.0000 0.0000 'International Tables Vol C Tables 4.2.6.8 and 6.1.1.4'
N N 0.0061 0.0033 'International Tables Vol C Tables 4.2.6.8 and 6.1.1.4'
O O 0.0106 0.0060 'International Tables Vol C Tables 4.2.6.8 and 6.1.1.4'

loop_
_geom_angle_atom_site_label_1
_geom_angle_atom_site_label_2
_geom_angle_atom_site_label_3
_geom_angle_site_symmetry_1
_geom_angle_site_symmetry_2
_geom_angle_site_symmetry_3
_geom_angle
_geom_angle_publ_flag
C1 O1 C7 . . . 119.90(13) no
C7 N1 C8 . . . 125.71(14) no
C7 N1 C12 . . . 119.99(15) no
C8 N1 C12 . . . 114.30(14) no
O1 C1 C2 . . . 116.02(15) no
O1 C1 C6 . . . 121.82(16) no
C2 C1 C6 . . . 121.75(16) no
C1 C2 C3 . . . 118.64(18) no
C2 C3 C4 . . . 120.71(19) no
C3 C4 C5 . . . 119.83(19) no
C4 C5 C6 . . . 120.4(2) no
C1 C6 C5 . . . 118.69(18) no
O1 C7 O2 . . . 123.27(15) no
O1 C7 N1 . . . 110.54(14) no
O2 C7 N1 . . . 126.16(16) no
N1 C8 C9 . . . 110.42(17) no
C8 C9 C10 . . . 110.97(16) no
C9 C10 C11 . . . 110.91(16) no
C10 C11 C12 . . . 111.21(18) no
N1 C12 C11 . . . 110.36(15) no
C1 C2 H2 . . . 121.00 no
C3 C2 H2 . . . 121.00 no
C2 C3 H3 . . . 120.00 no
C4 C3 H3 . . . 120.00 no
C3 C4 H4 . . . 120.00 no
C5 C4 H4 . . . 120.00 no
C4 C5 H5 . . . 120.00 no
C6 C5 H5 . . . 120.00 no
C1 C6 H6 . . . 121.00 no
C5 C6 H6 . . . 121.00 no
N1 C8 H8A . . . 110.00 no
N1 C8 H8B . . . 110.00 no
C9 C8 H8A . . . 110.00 no
C9 C8 H8B . . . 110.00 no
H8A C8 H8B . . . 108.00 no
C8 C9 H9A . . . 109.00 no
C8 C9 H9B . . . 109.00 no
C10 C9 H9A . . . 109.00 no
C10 C9 H9B . . . 109.00 no
H9A C9 H9B . . . 108.00 no
C9 C10 H10A . . . 109.00 no
C9 C10 H10B . . . 109.00 no
C11 C10 H10A . . . 109.00 no
C11 C10 H10B . . . 109.00 no
H10A C10 H10B . . . 108.00 no
C10 C11 H11A . . . 109.00 no
C10 C11 H11B . . . 109.00 no
C12 C11 H11A . . . 109.00 no
C12 C11 H11B . . . 109.00 no
H11A C11 H11B . . . 108.00 no
N1 C12 H12A . . . 110.00 no
N1 C12 H12B . . . 110.00 no
C11 C12 H12A . . . 110.00 no
C11 C12 H12B . . . 110.00 no
H12A C12 H12B . . . 108.00 no

loop_
_geom_bond_atom_site_label_1
_geom_bond_atom_site_label_2
_geom_bond_site_symmetry_1
_geom_bond_site_symmetry_2
_geom_bond_distance
_geom_bond_publ_flag
O1 C1 . . 1.4037(19) no
O1 C7 . . 1.371(2) no
O2 C7 . . 1.206(2) no
N1 C7 . . 1.339(2) no
N1 C8 . . 1.463(2) no
N1 C12 . . 1.470(2) no
C1 C2 . . 1.370(3) no
C1 C6 . . 1.376(3) no
C2 C3 . . 1.383(3) no
C3 C4 . . 1.373(3) no
C4 C5 . . 1.374(3) no
C5 C6 . . 1.386(3) no
C8 C9 . . 1.514(3) no
C9 C10 . . 1.517(3) no
C10 C11 . . 1.515(3) no
C11 C12 . . 1.510(3) no
C2 H2 . . 0.9300 no
C3 H3 . . 0.9300 no
C4 H4 . . 0.9300 no
C5 H5 . . 0.9300 no
C6 H6 . . 0.9300 no
C8 H8A . . 0.9700 no
C8 H8B . . 0.9700 no
C9 H9A . . 0.9700 no
C9 H9B . . 0.9700 no
C10 H10A . . 0.9700 no
C10 H10B . . 0.9700 no
C11 H11A . . 0.9700 no
C11 H11B . . 0.9700 no
C12 H12A . . 0.9700 no
C12 H12B . . 0.9700 no

loop_
_geom_hbond_atom_site_label_D
_geom_hbond_atom_site_label_H
_geom_hbond_atom_site_label_A
_geom_hbond_site_symmetry_A
_geom_hbond_distance_DH
_geom_hbond_distance_HA
_geom_hbond_distance_DA
_geom_hbond_angle_DHA
_geom_hbond_publ_flag
C2 H2 O2 1_455 0.93 2.47 3.342(2) 157 yes
C5 H5 Cg2 2_545 0.93 2.99 3.632(2) 128 yes
C10 H10A Cg2 2_556 0.97 2.97 3.848(2) 151 yes

loop_
_geom_torsion_atom_site_label_1
_geom_torsion_atom_site_label_2
_geom_torsion_atom_site_label_3
_geom_torsion_atom_site_label_4
_geom_torsion_site_symmetry_1
_geom_torsion_site_symmetry_2
_geom_torsion_site_symmetry_3
_geom_torsion_site_symmetry_4
_geom_torsion
_geom_torsion_publ_flag
C7 O1 C1 C2 . . . . -139.17(18) no
C7 O1 C1 C6 . . . . 48.0(2) no
C1 O1 C7 O2 . . . . 18.0(3) no
C1 O1 C7 N1 . . . . -163.81(15) no
C8 N1 C7 O1 . . . . -0.1(2) no
C8 N1 C7 O2 . . . . 178.06(18) no
C12 N1 C7 O1 . . . . 178.78(15) no
C12 N1 C7 O2 . . . . -3.1(3) no
C7 N1 C8 C9 . . . . -124.65(18) no
C12 N1 C8 C9 . . . . 56.5(2) no
C7 N1 C12 C11 . . . . 124.72(18) no
C8 N1 C12 C11 . . . . -56.3(2) no
O1 C1 C2 C3 . . . . -171.8(2) no
C6 C1 C2 C3 . . . . 1.0(3) no
O1 C1 C6 C5 . . . . 171.01(18) no
C2 C1 C6 C5 . . . . -1.4(3) no
C1 C2 C3 C4 . . . . 0.0(4) no
C2 C3 C4 C5 . . . . -0.7(4) no
C3 C4 C5 C6 . . . . 0.3(4) no
C4 C5 C6 C1 . . . . 0.7(3) no
N1 C8 C9 C10 . . . . -54.5(2) no
C8 C9 C10 C11 . . . . 54.4(2) no
C9 C10 C11 C12 . . . . -54.5(2) no
C10 C11 C12 N1 . . . . 54.2(2) no

loop_
_cod_related_entry_id
_cod_related_entry_database
_cod_related_entry_code
1 ChemSpider 249685
